data_4333982
loop_
_publ_author_name
'Ananda Kumar Jami'
'Viswanathan Baskar'
'E. Carolina Sa\~nudo'

_publ_section_title
;
 New Structural Form of a Tetranuclear Lanthanide Hydroxo Cluster: Dy4
 Analogue Display Slow Magnetic Relaxation
;
_journal_name_full 'Inorganic Chemistry'
_journal_page_first 2432
_journal_page_last 2438
_journal_paper_doi 10.1021/ic3022886
_journal_volume 52
_journal_year 2013
_chemical_formula_moiety 'C83 H100 Cl3 Dy4 N10 O23'
_chemical_formula_sum 'C83 H100 Cl3 Dy4 N10 O23'
_chemical_formula_weight 2362.08
_chemical_name_systematic
; 
 ? 
;
_space_group_IT_number 2
_symmetry_cell_setting triclinic
_symmetry_space_group_name_Hall '-P 1'
_symmetry_space_group_name_H-M 'P -1'
_atom_sites_solution_hydrogens geom
_atom_sites_solution_primary direct
_atom_sites_solution_secondary difmap
_audit_creation_method SHELXL-97
_cell_angle_alpha 73.540(3)
_cell_angle_beta 76.994(3)
_cell_angle_gamma 85.783(3)
_cell_formula_units_Z 2
_cell_length_a 13.977(3)
_cell_length_b 14.953(3)
_cell_length_c 22.227(4)
_cell_measurement_reflns_used 9137
_cell_measurement_temperature 100(2)
_cell_measurement_theta_max 24.97
_cell_measurement_theta_min 2.19
_cell_volume 4340.5(15)
_computing_cell_refinement 'Bruker SMART'
_computing_data_collection 'Bruker SMART'
_computing_data_reduction 'Bruker SAINT'
_computing_molecular_graphics 'Bruker SHELXTL'
_computing_publication_material 'Bruker SHELXTL'
_computing_structure_refinement 'SHELXL-97 (Sheldrick, 1997)'
_computing_structure_solution 'SHELXS-97 (Sheldrick, 1990)'
_diffrn_ambient_temperature 100(2)
_diffrn_measured_fraction_theta_full 0.994
_diffrn_measured_fraction_theta_max 0.994
_diffrn_measurement_device_type 'CCD area detector'
_diffrn_measurement_method 'phi and omega scans'
_diffrn_radiation_monochromator graphite
_diffrn_radiation_source 'fine-focus sealed tube'
_diffrn_radiation_type MoK\a
_diffrn_radiation_wavelength 0.71073
_diffrn_reflns_av_R_equivalents 0.0363
_diffrn_reflns_av_sigmaI/netI 0.0416
_diffrn_reflns_limit_h_max 16
_diffrn_reflns_limit_h_min -16
_diffrn_reflns_limit_k_max 17
_diffrn_reflns_limit_k_min -17
_diffrn_reflns_limit_l_max 26
_diffrn_reflns_limit_l_min -26
_diffrn_reflns_number 41825
_diffrn_reflns_theta_full 24.98
_diffrn_reflns_theta_max 24.98
_diffrn_reflns_theta_min 1.42
_exptl_absorpt_coefficient_mu 3.575
_exptl_absorpt_correction_T_max 0.5985
_exptl_absorpt_correction_T_min 0.4566
_exptl_absorpt_correction_type multi-scan
_exptl_absorpt_process_details brukarsadabs
_exptl_crystal_colour yellow
_exptl_crystal_density_diffrn 1.807
_exptl_crystal_description block
_exptl_crystal_F_000 2334
_exptl_crystal_size_max 0.26
_exptl_crystal_size_mid 0.20
_exptl_crystal_size_min 0.16
_refine_diff_density_max 1.485
_refine_diff_density_min -1.072
_refine_diff_density_rms 0.138
_refine_ls_extinction_method none
_refine_ls_goodness_of_fit_ref 1.061
_refine_ls_hydrogen_treatment mixed
_refine_ls_matrix_type full
_refine_ls_number_parameters 1129
_refine_ls_number_reflns 15184
_refine_ls_number_restraints 1
_refine_ls_restrained_S_all 1.061
_refine_ls_R_factor_all 0.0448
_refine_ls_R_factor_gt 0.0399
_refine_ls_shift/su_max 0.008
_refine_ls_shift/su_mean 0.000
_refine_ls_structure_factor_coef Fsqd
_refine_ls_weighting_details 'calc w=1/[\s^2^(Fo^2^)+(0.0437P)^2^+16.7452P] where P=(Fo^2^+2Fc^2^)/3'
_refine_ls_weighting_scheme calc
_refine_ls_wR_factor_gt 0.0958
_refine_ls_wR_factor_ref 0.0985
_reflns_number_gt 13745
_reflns_number_total 15184
_reflns_threshold_expression >2sigma(I)
_cod_data_source_file ic3022886_si_003_2.cif
_cod_data_source_block 2
_cod_original_sg_symbol_H-M 'P -1 '
_cod_database_code 4333982

loop_
_symmetry_equiv_pos_as_xyz
'x, y, z'
'-x, -y, -z'

loop_
_atom_site_label
_atom_site_type_symbol
_atom_site_fract_x
_atom_site_fract_y
_atom_site_fract_z
_atom_site_U_iso_or_equiv
_atom_site_adp_type
_atom_site_occupancy
_atom_site_symmetry_multiplicity
_atom_site_calc_flag
_atom_site_refinement_flags
_atom_site_disorder_assembly
_atom_site_disorder_group
C1 C 0.5620(4) 0.3335(4) 0.3437(3) 0.0283(13) Uani 1 1 d . . .
C2 C 0.5786(5) 0.2423(4) 0.3360(3) 0.0345(15) Uani 1 1 d . . .
C3 C 0.5981(6) 0.1687(5) 0.3852(3) 0.0443(18) Uani 1 1 d . . .
H3 H 0.6063 0.1091 0.3797 0.053 Uiso 1 1 calc R . .
C4 C 0.6057(6) 0.1824(5) 0.4433(3) 0.050(2) Uani 1 1 d . . .
H4 H 0.6180 0.1323 0.4766 0.060 Uiso 1 1 calc R . .
C5 C 0.5949(5) 0.2699(5) 0.4508(3) 0.0401(16) Uani 1 1 d . . .
H5 H 0.6020 0.2794 0.4891 0.048 Uiso 1 1 calc R . .
C6 C 0.5732(5) 0.3459(4) 0.4020(3) 0.0313(14) Uani 1 1 d . . .
C7 C 0.5616(4) 0.4364(4) 0.4148(3) 0.0290(13) Uani 1 1 d . . .
H7 H 0.5903 0.4441 0.4469 0.035 Uiso 1 1 calc R . .
C8 C 0.5138(4) 0.5933(4) 0.4044(3) 0.0261(13) Uani 1 1 d . . .
H8A H 0.5631 0.5912 0.4292 0.031 Uiso 1 1 calc R . .
H8B H 0.4499 0.6025 0.4302 0.031 Uiso 1 1 calc R . .
C9 C 0.5348(5) 0.6719(4) 0.3429(3) 0.0246(12) Uani 1 1 d . . .
C10 C 0.5210(5) 0.7657(4) 0.3583(3) 0.0300(14) Uani 1 1 d . . .
H10A H 0.5588 0.7669 0.3897 0.036 Uiso 1 1 calc R . .
H10B H 0.5437 0.8155 0.3197 0.036 Uiso 1 1 calc R . .
C11 C 0.5819(7) 0.1433(5) 0.2686(3) 0.057(2) Uani 1 1 d . . .
H11A H 0.6454 0.1194 0.2753 0.085 Uiso 1 1 calc R . .
H11B H 0.5771 0.1464 0.2256 0.085 Uiso 1 1 calc R . .
H11C H 0.5320 0.1029 0.2987 0.085 Uiso 1 1 calc R . .
C12 C 0.5260(4) 0.7371(4) 0.0307(2) 0.0198(11) Uani 1 1 d . . .
C13 C 0.6027(4) 0.7288(4) -0.0215(3) 0.0210(12) Uani 1 1 d . . .
C14 C 0.5920(4) 0.7618(4) -0.0839(3) 0.0257(13) Uani 1 1 d . . .
H14 H 0.6442 0.7585 -0.1176 0.031 Uiso 1 1 calc R . .
C15 C 0.5031(5) 0.7999(4) -0.0961(3) 0.0255(13) Uani 1 1 d . . .
H15 H 0.4963 0.8243 -0.1384 0.031 Uiso 1 1 calc R . .
C16 C 0.4246(5) 0.8021(4) -0.0468(3) 0.0261(13) Uani 1 1 d . . .
H16 H 0.3641 0.8245 -0.0559 0.031 Uiso 1 1 calc R . .
C17 C 0.4351(4) 0.7706(4) 0.0175(3) 0.0236(12) Uani 1 1 d . . .
C18 C 0.3476(4) 0.7647(4) 0.0681(3) 0.0247(12) Uani 1 1 d . . .
H18 H 0.2875 0.7742 0.0557 0.030 Uiso 1 1 calc R . .
C19 C 0.2505(4) 0.7392(4) 0.1718(3) 0.0289(13) Uani 1 1 d . . .
H19A H 0.1990 0.7391 0.1489 0.035 Uiso 1 1 calc R . .
H19B H 0.2391 0.7917 0.1901 0.035 Uiso 1 1 calc R . .
C20 C 0.2488(4) 0.6485(5) 0.2250(3) 0.0298(14) Uani 1 1 d . . .
C21 C 0.1559(5) 0.6392(5) 0.2754(3) 0.0420(17) Uani 1 1 d . . .
H21A H 0.0998 0.6485 0.2552 0.050 Uiso 1 1 calc R . .
H21B H 0.1523 0.5769 0.3045 0.050 Uiso 1 1 calc R . .
C22 C 0.7691(4) 0.6814(5) -0.0518(3) 0.0318(14) Uani 1 1 d . . .
H22A H 0.7522 0.6480 -0.0789 0.048 Uiso 1 1 calc R . .
H22B H 0.8217 0.6495 -0.0328 0.048 Uiso 1 1 calc R . .
H22C H 0.7894 0.7432 -0.0769 0.048 Uiso 1 1 calc R . .
C23 C 0.7140(4) 0.6944(4) 0.2097(2) 0.0216(12) Uani 1 1 d . . .
C24 C 0.7713(4) 0.6140(4) 0.2286(2) 0.0240(12) Uani 1 1 d . . .
C25 C 0.8489(4) 0.6175(5) 0.2561(3) 0.0292(13) Uani 1 1 d . . .
H25 H 0.8859 0.5641 0.2690 0.035 Uiso 1 1 calc R . .
C26 C 0.8720(4) 0.7013(5) 0.2648(3) 0.0326(14) Uani 1 1 d . . .
H26 H 0.9254 0.7037 0.2828 0.039 Uiso 1 1 calc R . .
C27 C 0.8178(4) 0.7797(5) 0.2472(3) 0.0294(14) Uani 1 1 d . . .
H27 H 0.8351 0.8353 0.2527 0.035 Uiso 1 1 calc R . .
C28 C 0.7359(4) 0.7776(4) 0.2209(3) 0.0252(12) Uani 1 1 d . . .
C29 C 0.6770(4) 0.8608(4) 0.2051(3) 0.0278(13) Uani 1 1 d . . .
H29 H 0.7041 0.9166 0.2036 0.033 Uiso 1 1 calc R . .
C30 C 0.5485(5) 0.9604(4) 0.1773(4) 0.0394(16) Uani 1 1 d . . .
H30A H 0.5923 1.0003 0.1410 0.047 Uiso 1 1 calc R . .
H30B H 0.5418 0.9859 0.2136 0.047 Uiso 1 1 calc R . .
C31 C 0.4495(5) 0.9596(4) 0.1614(3) 0.0342(15) Uani 1 1 d . . .
C32 C 0.3674(5) 0.9250(4) 0.2198(3) 0.0374(15) Uani 1 1 d . . .
H32A H 0.3701 0.9563 0.2521 0.045 Uiso 1 1 calc R . .
H32B H 0.3043 0.9391 0.2077 0.045 Uiso 1 1 calc R . .
C33 C 0.7875(5) 0.4505(4) 0.2419(3) 0.0341(15) Uani 1 1 d . . .
H33A H 0.8568 0.4542 0.2240 0.051 Uiso 1 1 calc R . .
H33B H 0.7604 0.4011 0.2314 0.051 Uiso 1 1 calc R . .
H33C H 0.7763 0.4382 0.2877 0.051 Uiso 1 1 calc R . .
C34 C 0.2807(4) 0.5064(5) 0.4434(3) 0.0338(15) Uani 1 1 d . . .
C35 C 0.2997(5) 0.4092(5) 0.4523(3) 0.0421(17) Uani 1 1 d . . .
C36 C 0.2810(5) 0.3463(6) 0.5108(3) 0.052(2) Uani 1 1 d . . .
H36 H 0.2950 0.2833 0.5149 0.063 Uiso 1 1 calc R . .
C37 C 0.2411(5) 0.3765(6) 0.5637(3) 0.050(2) Uani 1 1 d . . .
H37 H 0.2282 0.3332 0.6038 0.060 Uiso 1 1 calc R . .
C38 C 0.2198(5) 0.4674(6) 0.5594(3) 0.051(2) Uani 1 1 d . . .
H38 H 0.1923 0.4854 0.5964 0.061 Uiso 1 1 calc R . .
C39 C 0.2391(5) 0.5369(6) 0.4981(3) 0.0432(18) Uani 1 1 d . . .
C40 C 0.2126(5) 0.6294(6) 0.4963(3) 0.050(2) Uani 1 1 d . . .
H40 H 0.1834 0.6404 0.5356 0.060 Uiso 1 1 calc R . .
C41 C 0.1890(7) 0.7901(7) 0.4620(4) 0.068(3) Uani 1 1 d . . .
H41A H 0.2448 0.8248 0.4621 0.082 Uiso 1 1 calc R . .
H41B H 0.1454 0.7787 0.5040 0.082 Uiso 1 1 calc R . .
C42 C 0.1336(10) 0.8482(8) 0.4097(4) 0.104(5) Uani 1 1 d . B .
H42 H 0.0811 0.8097 0.4078 0.125 Uiso 1 1 calc R . .
C43 C 0.0944(13) 0.9315(12) 0.4148(7) 0.165(9) Uani 1 1 d . . .
H43A H 0.0703 0.9649 0.3768 0.199 Uiso 1 1 calc R A 1
H43B H 0.1420 0.9697 0.4215 0.199 Uiso 1 1 calc R A 1
C44 C 0.3410(6) 0.2907(5) 0.3963(4) 0.0503(19) Uani 1 1 d . . .
H44A H 0.3873 0.2574 0.4208 0.075 Uiso 1 1 calc R . .
H44B H 0.3591 0.2838 0.3535 0.075 Uiso 1 1 calc R . .
H44C H 0.2766 0.2661 0.4162 0.075 Uiso 1 1 calc R . .
C45 C 0.8923(4) 0.6057(4) 0.0886(3) 0.0246(12) Uani 1 1 d . . .
C46 C 0.9679(4) 0.6559(4) 0.0976(3) 0.0248(12) Uani 1 1 d . . .
C47 C 1.0570(4) 0.6148(5) 0.1046(3) 0.0330(15) Uani 1 1 d . . .
H47 H 1.1045 0.6483 0.1121 0.040 Uiso 1 1 calc R . .
C48 C 1.0781(5) 0.5234(5) 0.1007(3) 0.0341(15) Uani 1 1 d . . .
H48 H 1.1381 0.4955 0.1070 0.041 Uiso 1 1 calc R . .
C49 C 1.0091(5) 0.4757(5) 0.0876(3) 0.0335(14) Uani 1 1 d . . .
H49 H 1.0237 0.4158 0.0832 0.040 Uiso 1 1 calc R . .
C50 C 0.9169(4) 0.5154(4) 0.0807(3) 0.0253(12) Uani 1 1 d . . .
C51 C 0.8499(4) 0.4629(4) 0.0624(3) 0.0251(13) Uani 1 1 d . . .
H51 H 0.8756 0.4109 0.0489 0.030 Uiso 1 1 calc R . .
C52 C 0.7051(4) 0.4256(4) 0.0378(3) 0.0249(12) Uani 1 1 d . . .
H52A H 0.7334 0.3633 0.0437 0.030 Uiso 1 1 calc R . .
H52B H 0.7099 0.4536 -0.0078 0.030 Uiso 1 1 calc R . .
C53 C 0.5992(4) 0.4199(4) 0.0721(3) 0.0243(12) Uani 1 1 d . . .
H53 H 0.5622 0.3892 0.0512 0.029 Uiso 1 1 calc R . .
C54 C 0.5823(4) 0.3696(4) 0.1423(3) 0.0261(13) Uani 1 1 d . . .
H54A H 0.5124 0.3625 0.1603 0.031 Uiso 1 1 calc R . .
H54B H 0.6122 0.3079 0.1480 0.031 Uiso 1 1 calc R . .
C55 C 1.0125(5) 0.8001(5) 0.1069(4) 0.0406(16) Uani 1 1 d . . .
H55A H 1.0274 0.7747 0.1485 0.061 Uiso 1 1 calc R . .
H55B H 0.9877 0.8626 0.1029 0.061 Uiso 1 1 calc R . .
H55C H 1.0711 0.8007 0.0744 0.061 Uiso 1 1 calc R . .
C56 C 0.9463(14) 0.1242(16) 0.3953(8) 0.156(8) Uani 1 1 d . . .
H56 H 0.9566 0.0606 0.4114 0.187 Uiso 1 1 calc R . .
C57 C 0.8611(13) 0.1540(11) 0.3787(7) 0.126(5) Uani 1 1 d . . .
H57 H 0.8115 0.1128 0.3835 0.151 Uiso 1 1 calc R . .
C58 C 0.8502(11) 0.2472(9) 0.3545(5) 0.099(4) Uani 1 1 d . . .
H58 H 0.7915 0.2682 0.3421 0.119 Uiso 1 1 calc R . .
C59 C 0.9166(9) 0.3115(11) 0.3470(5) 0.101(4) Uani 1 1 d . . .
H59 H 0.9039 0.3750 0.3325 0.121 Uiso 1 1 calc R . .
C60 C 1.0032(14) 0.2784(15) 0.3618(7) 0.139(7) Uani 1 1 d . . .
H60 H 1.0527 0.3217 0.3524 0.167 Uiso 1 1 calc R . .
C61 C 0.1641(17) 0.8989(14) 0.8976(13) 0.209(9) Uani 1 1 d D . .
H61 H 0.1811 0.9198 0.9294 0.251 Uiso 1 1 calc R . .
C62 C 0.177(2) 0.8188(11) 0.8966(11) 0.241(16) Uani 1 1 d . . .
H62 H 0.1916 0.7772 0.9334 0.290 Uiso 1 1 calc R . .
C63 C 0.1739(14) 0.7819(11) 0.8474(8) 0.152(7) Uani 1 1 d . . .
H63 H 0.1929 0.7202 0.8501 0.182 Uiso 1 1 calc R . .
C64 C 0.1438(10) 0.8333(11) 0.7966(7) 0.125(5) Uani 1 1 d . . .
H64 H 0.1486 0.8131 0.7601 0.150 Uiso 1 1 calc R . .
C65 C 0.1043(11) 0.9196(16) 0.8008(12) 0.231(16) Uani 1 1 d . . .
H65 H 0.0663 0.9533 0.7725 0.277 Uiso 1 1 calc R . .
C66 C 0.6444(8) 0.9189(5) 0.4234(5) 0.064(2) Uani 1 1 d . . .
H66 H 0.5805 0.9232 0.4169 0.076 Uiso 1 1 calc R . .
C67 C 0.6615(8) 0.9294(5) 0.4774(5) 0.065(3) Uani 1 1 d . . .
H67 H 0.6098 0.9433 0.5080 0.078 Uiso 1 1 calc R . .
C68 C 0.7527(9) 0.9200(6) 0.4880(5) 0.072(3) Uani 1 1 d . . .
H68 H 0.7637 0.9272 0.5261 0.087 Uiso 1 1 calc R . .
C69 C 0.8288(7) 0.9005(6) 0.4443(5) 0.066(2) Uani 1 1 d . . .
H69 H 0.8917 0.8923 0.4526 0.079 Uiso 1 1 calc R . .
C70 C 0.8134(8) 0.8929(7) 0.3891(5) 0.074(3) Uani 1 1 d . . .
H70 H 0.8662 0.8814 0.3582 0.088 Uiso 1 1 calc R . .
C71 C 0.7823(5) 1.0099(5) 0.9163(4) 0.052(2) Uani 1 1 d . . .
H71 H 0.8073 1.0534 0.8776 0.062 Uiso 1 1 calc R . .
C72 C 0.8455(6) 0.9462(6) 0.9421(4) 0.053(2) Uani 1 1 d . . .
H72 H 0.9109 0.9457 0.9210 0.064 Uiso 1 1 calc R . .
C73 C 0.8124(6) 0.8819(5) 1.0000(4) 0.0501(19) Uani 1 1 d . . .
H73 H 0.8540 0.8361 1.0185 0.060 Uiso 1 1 calc R . .
C74 C 0.7140(6) 0.8882(5) 1.0299(3) 0.050(2) Uani 1 1 d . . .
H74 H 0.6879 0.8483 1.0699 0.059 Uiso 1 1 calc R . .
C75 C 0.6573(5) 0.9558(6) 0.9978(4) 0.0478(19) Uani 1 1 d . . .
H75 H 0.5915 0.9601 1.0172 0.057 Uiso 1 1 calc R . .
C76 C 0.1853(9) 0.2800(11) 0.2273(5) 0.109(5) Uani 1 1 d . . .
H76 H 0.1748 0.3431 0.2093 0.130 Uiso 1 1 calc R . .
C77 C 0.2534(9) 0.2575(12) 0.2602(5) 0.113(5) Uani 1 1 d . . .
H77 H 0.2888 0.3026 0.2672 0.135 Uiso 1 1 calc R . .
C78 C 0.2708(9) 0.1633(16) 0.2844(6) 0.129(7) Uani 1 1 d . . .
H78 H 0.3213 0.1463 0.3066 0.155 Uiso 1 1 calc R . .
C79 C 0.2198(10) 0.0940(15) 0.2783(6) 0.134(7) Uani 1 1 d . . .
H79 H 0.2332 0.0317 0.2970 0.161 Uiso 1 1 calc R . .
C80 C 0.1478(11) 0.1185(13) 0.2435(7) 0.116(5) Uani 1 1 d . . .
H80 H 0.1133 0.0722 0.2375 0.140 Uiso 1 1 calc R . .
C81 C 0.0274(6) 0.4123(8) 0.4977(4) 0.073(3) Uani 1 1 d . . .
H81 H 0.0454 0.3512 0.4978 0.088 Uiso 1 1 calc R . .
C82 C 0.0424(6) 0.4807(8) 0.4421(4) 0.065(3) Uani 1 1 d . . .
H82 H 0.0706 0.4682 0.4032 0.077 Uiso 1 1 calc R . .
C83 C 0.0152(7) 0.5665(9) 0.4450(4) 0.078(3) Uani 1 1 d . . .
H83 H 0.0250 0.6146 0.4070 0.093 Uiso 1 1 calc R . .
Cl1 Cl 0.05711(15) 0.88170(13) 0.25313(10) 0.0562(5) Uani 1 1 d . . .
Cl2 Cl 0.39853(19) 0.97416(14) 0.38357(11) 0.0669(6) Uani 1 1 d . . .
Cl3 Cl 0.34775(11) 0.49838(12) 0.11958(7) 0.0363(4) Uani 1 1 d . . .
Dy1 Dy 0.423176(19) 0.516043(18) 0.302525(12) 0.02231(8) Uani 1 1 d . . .
Dy2 Dy 0.30811(2) 0.72314(2) 0.334858(13) 0.02996(8) Uani 1 1 d . B .
Dy3 Dy 0.478819(18) 0.738609(17) 0.187868(12) 0.01934(7) Uani 1 1 d . . .
Dy4 Dy 0.655216(18) 0.587265(17) 0.118666(11) 0.01876(7) Uani 1 1 d . . .
N1 N 0.5157(4) 0.5062(3) 0.3861(2) 0.0253(11) Uani 1 1 d . . .
N3 N 0.3458(3) 0.7474(3) 0.1280(2) 0.0232(10) Uani 1 1 d . . .
N4 N 0.5912(4) 0.8655(3) 0.1928(2) 0.0297(11) Uani 1 1 d . . .
N2 N 0.2235(4) 0.6990(5) 0.4486(3) 0.0432(15) Uani 1 1 d . . .
N5 N 0.7596(3) 0.4816(3) 0.0631(2) 0.0241(10) Uani 1 1 d . . .
N6 N 1.0249(12) 0.1899(17) 0.3886(7) 0.177(8) Uani 1 1 d . . .
N7 N 0.1244(16) 0.9567(13) 0.8518(12) 0.209(9) Uani 1 1 d D . .
N8 N 0.7211(8) 0.9017(6) 0.3771(4) 0.090(3) Uani 1 1 d . . .
N9 N 0.6898(4) 1.0156(4) 0.9407(3) 0.0428(14) Uani 1 1 d . . .
N10 N 0.1248(10) 0.2150(14) 0.2163(5) 0.149(6) Uani 1 1 d . . .
O1 O 0.4982(3) 0.5724(2) 0.19586(17) 0.0198(8) Uani 1 1 d . . .
O2 O 0.5361(3) 0.4016(3) 0.29723(17) 0.0259(9) Uani 1 1 d . . .
O3 O 0.4704(3) 0.6655(3) 0.30264(17) 0.0225(8) Uani 1 1 d . . .
O4 O 0.4185(3) 0.7784(3) 0.38335(19) 0.0330(10) Uani 1 1 d . . .
O5 O 0.5687(4) 0.2344(3) 0.2778(2) 0.0418(12) Uani 1 1 d . . .
O6 O 0.5455(3) 0.7095(3) 0.08867(16) 0.0198(8) Uani 1 1 d . . .
O7 O 0.3302(3) 0.6475(3) 0.25462(17) 0.0248(9) Uani 1 1 d . . .
O8 O 0.1525(3) 0.7065(4) 0.3108(2) 0.0424(12) Uani 1 1 d . . .
O9 O 0.6846(3) 0.6870(3) -0.00167(17) 0.0226(8) Uani 1 1 d . . .
O10 O 0.6410(3) 0.6883(3) 0.18235(18) 0.0227(8) Uani 1 1 d . . .
O11 O 0.4581(3) 0.8998(3) 0.12029(19) 0.0334(10) Uani 1 1 d . . .
O12 O 0.3777(3) 0.8276(3) 0.24517(19) 0.0293(9) Uani 1 1 d . . .
O13 O 0.7414(3) 0.5370(3) 0.21583(18) 0.0255(9) Uani 1 1 d . . .
O14 O 0.3043(3) 0.5629(3) 0.38435(18) 0.0296(9) Uani 1 1 d . . .
O15 O 0.2120(4) 0.8581(4) 0.3495(2) 0.0666(18) Uani 1 1 d . . .
O16 O 0.3413(3) 0.3867(3) 0.3936(2) 0.0390(11) Uani 1 1 d . . .
O18 O 0.8058(3) 0.6438(3) 0.08636(17) 0.0222(8) Uani 1 1 d . . .
O19 O 0.5638(3) 0.5151(3) 0.06524(17) 0.0220(8) Uani 1 1 d . . .
O20 O 0.6246(3) 0.4217(3) 0.17450(18) 0.0242(8) Uani 1 1 d . . .
O21 O 0.9412(3) 0.7447(3) 0.0992(2) 0.0305(9) Uani 1 1 d . . .
O22 O 0.3234(3) 0.4356(3) 0.2626(2) 0.0390(11) Uani 1 1 d . . .
O23 O 0.1398(12) 0.3975(13) 0.3370(8) 0.241(7) Uani 1 1 d . . .
O17A O 0.0139(11) 0.9058(18) 0.4711(7) 0.255(14) Uani 0.752(17) 1 d P B 1
O17B O 0.1707(18) 0.9819(18) 0.4308(12) 0.064(9) Uani 0.248(17) 1 d P B 2
H9 H 0.601(4) 0.671(4) 0.322(3) 0.017(14) Uiso 1 1 d . . .
H20 H 0.253(5) 0.598(5) 0.206(3) 0.037(18) Uiso 1 1 d . . .
H31 H 0.435(5) 1.020(5) 0.139(3) 0.031(17) Uiso 1 1 d . . .

loop_
_atom_site_aniso_label
_atom_site_aniso_U_11
_atom_site_aniso_U_22
_atom_site_aniso_U_33
_atom_site_aniso_U_23
_atom_site_aniso_U_13
_atom_site_aniso_U_12
C1 0.031(3) 0.028(3) 0.023(3) -0.003(2) -0.006(3) 0.000(3)
C2 0.051(4) 0.031(3) 0.022(3) -0.004(3) -0.012(3) -0.003(3)
C3 0.071(5) 0.027(3) 0.036(4) -0.004(3) -0.020(4) 0.004(3)
C4 0.085(6) 0.030(4) 0.029(4) 0.000(3) -0.018(4) 0.008(4)
C5 0.057(5) 0.038(4) 0.024(3) -0.003(3) -0.014(3) 0.001(3)
C6 0.038(4) 0.032(3) 0.020(3) 0.002(2) -0.008(3) -0.001(3)
C7 0.030(3) 0.034(3) 0.020(3) -0.003(3) -0.004(3) -0.002(3)
C8 0.027(3) 0.033(3) 0.018(3) -0.005(2) -0.007(2) 0.003(3)
C9 0.027(3) 0.028(3) 0.020(3) -0.009(2) -0.004(3) -0.001(3)
C10 0.037(4) 0.029(3) 0.025(3) -0.010(3) -0.005(3) -0.002(3)
C11 0.110(7) 0.032(4) 0.033(4) -0.007(3) -0.025(4) -0.006(4)
C12 0.026(3) 0.014(3) 0.019(3) -0.003(2) -0.004(2) -0.005(2)
C13 0.027(3) 0.014(3) 0.023(3) -0.006(2) -0.006(2) -0.004(2)
C14 0.034(3) 0.025(3) 0.017(3) -0.003(2) -0.004(2) -0.005(3)
C15 0.043(4) 0.018(3) 0.017(3) -0.003(2) -0.008(3) -0.004(3)
C16 0.036(3) 0.018(3) 0.026(3) -0.001(2) -0.015(3) -0.002(2)
C17 0.027(3) 0.020(3) 0.024(3) -0.006(2) -0.007(2) -0.003(2)
C18 0.027(3) 0.020(3) 0.026(3) -0.003(2) -0.012(2) 0.004(2)
C19 0.023(3) 0.035(3) 0.028(3) -0.007(3) -0.009(3) 0.004(3)
C20 0.024(3) 0.038(4) 0.027(3) -0.006(3) -0.007(3) -0.001(3)
C21 0.025(3) 0.065(5) 0.026(3) 0.004(3) -0.007(3) 0.001(3)
C22 0.029(3) 0.039(4) 0.019(3) -0.002(3) 0.005(3) 0.002(3)
C23 0.016(3) 0.030(3) 0.017(3) -0.008(2) 0.003(2) -0.006(2)
C24 0.022(3) 0.033(3) 0.014(3) -0.006(2) 0.001(2) -0.004(2)
C25 0.022(3) 0.041(4) 0.022(3) -0.007(3) -0.004(2) 0.003(3)
C26 0.022(3) 0.054(4) 0.025(3) -0.016(3) -0.006(3) -0.003(3)
C27 0.024(3) 0.039(4) 0.029(3) -0.016(3) -0.003(3) -0.009(3)
C28 0.022(3) 0.034(3) 0.020(3) -0.009(2) -0.001(2) -0.006(2)
C29 0.028(3) 0.029(3) 0.028(3) -0.012(3) -0.003(3) -0.006(3)
C30 0.043(4) 0.029(4) 0.054(4) -0.021(3) -0.016(3) 0.005(3)
C31 0.047(4) 0.021(3) 0.036(4) -0.007(3) -0.015(3) 0.003(3)
C32 0.045(4) 0.030(3) 0.039(4) -0.012(3) -0.012(3) 0.009(3)
C33 0.038(4) 0.029(3) 0.037(4) -0.007(3) -0.016(3) 0.007(3)
C34 0.022(3) 0.054(4) 0.021(3) -0.002(3) -0.005(2) -0.006(3)
C35 0.031(4) 0.050(4) 0.038(4) 0.004(3) -0.013(3) -0.008(3)
C36 0.041(4) 0.069(5) 0.035(4) 0.008(4) -0.008(3) -0.015(4)
C37 0.039(4) 0.065(6) 0.031(4) 0.009(4) -0.002(3) -0.010(4)
C38 0.034(4) 0.088(6) 0.024(4) -0.006(4) -0.001(3) -0.012(4)
C39 0.029(4) 0.075(5) 0.026(3) -0.016(3) -0.004(3) -0.005(3)
C40 0.030(4) 0.085(6) 0.032(4) -0.016(4) -0.003(3) 0.002(4)
C41 0.079(6) 0.078(6) 0.034(4) -0.016(4) 0.004(4) 0.028(5)
C42 0.169(12) 0.082(7) 0.029(4) -0.006(4) 0.008(6) 0.063(8)
C43 0.144(15) 0.148(14) 0.120(12) -0.001(11) 0.074(11) 0.073(12)
C44 0.052(5) 0.044(4) 0.046(4) -0.001(3) -0.002(4) -0.018(4)
C45 0.026(3) 0.028(3) 0.016(3) -0.003(2) -0.001(2) 0.002(2)
C46 0.024(3) 0.029(3) 0.020(3) -0.006(2) -0.001(2) -0.004(2)
C47 0.025(3) 0.051(4) 0.023(3) -0.009(3) -0.006(3) -0.006(3)
C48 0.022(3) 0.048(4) 0.033(3) -0.016(3) -0.004(3) 0.006(3)
C49 0.033(4) 0.036(4) 0.029(3) -0.008(3) -0.006(3) 0.009(3)
C50 0.027(3) 0.031(3) 0.017(3) -0.006(2) -0.004(2) 0.002(3)
C51 0.027(3) 0.023(3) 0.022(3) -0.006(2) -0.002(2) 0.008(2)
C52 0.033(3) 0.024(3) 0.021(3) -0.009(2) -0.011(2) 0.001(2)
C53 0.032(3) 0.020(3) 0.025(3) -0.008(2) -0.012(3) -0.001(2)
C54 0.030(3) 0.019(3) 0.028(3) -0.003(2) -0.007(3) -0.003(2)
C55 0.031(4) 0.041(4) 0.055(4) -0.020(3) -0.009(3) -0.002(3)
C56 0.098(12) 0.21(2) 0.139(15) -0.055(14) 0.008(11) 0.052(14)
C57 0.133(14) 0.124(13) 0.102(11) -0.028(9) -0.001(9) 0.032(10)
C58 0.111(10) 0.095(9) 0.069(7) 0.006(6) -0.009(7) -0.006(8)
C59 0.075(8) 0.154(13) 0.055(6) 0.008(7) -0.018(6) -0.021(8)
C60 0.126(15) 0.185(19) 0.069(9) 0.004(10) 0.018(9) -0.032(13)
C61 0.175(15) 0.091(11) 0.32(3) -0.024(12) -0.012(15) -0.023(10)
C62 0.50(4) 0.063(10) 0.23(2) 0.005(11) -0.27(3) -0.012(16)
C63 0.23(2) 0.090(10) 0.130(13) 0.015(9) -0.086(14) 0.023(11)
C64 0.108(11) 0.140(13) 0.110(11) 0.000(9) -0.041(9) 0.030(10)
C65 0.060(9) 0.17(2) 0.31(3) 0.15(2) -0.010(13) 0.019(11)
C66 0.083(7) 0.031(4) 0.072(6) -0.017(4) -0.005(5) 0.004(4)
C67 0.095(8) 0.031(4) 0.063(6) -0.013(4) -0.001(5) -0.003(4)
C68 0.111(9) 0.052(5) 0.054(6) -0.011(4) -0.019(6) -0.014(6)
C69 0.058(6) 0.061(6) 0.076(7) -0.014(5) -0.016(5) -0.008(4)
C70 0.075(7) 0.069(6) 0.070(7) -0.024(5) 0.007(5) -0.006(5)
C71 0.039(4) 0.039(4) 0.061(5) 0.012(4) -0.010(4) -0.006(3)
C72 0.032(4) 0.059(5) 0.060(5) -0.006(4) -0.005(4) 0.001(4)
C73 0.060(5) 0.034(4) 0.059(5) -0.003(4) -0.031(4) 0.001(4)
C74 0.076(6) 0.041(4) 0.034(4) -0.009(3) -0.006(4) -0.036(4)
C75 0.030(4) 0.060(5) 0.062(5) -0.035(4) -0.007(4) 0.006(3)
C76 0.100(9) 0.169(13) 0.041(5) 0.010(7) -0.012(6) -0.063(9)
C77 0.071(8) 0.176(14) 0.062(7) 0.035(8) -0.028(6) -0.037(8)
C78 0.051(7) 0.28(2) 0.060(8) -0.059(11) -0.010(6) -0.001(11)
C79 0.069(9) 0.27(2) 0.074(8) -0.087(12) -0.004(7) 0.051(11)
C80 0.108(11) 0.168(15) 0.085(10) -0.078(10) 0.020(8) -0.027(11)
C81 0.042(5) 0.112(8) 0.059(6) -0.011(6) -0.007(4) -0.020(5)
C82 0.040(5) 0.108(8) 0.041(5) -0.014(5) 0.002(4) -0.024(5)
C83 0.044(5) 0.132(10) 0.040(5) 0.006(6) 0.000(4) -0.034(6)
Cl1 0.0551(12) 0.0451(11) 0.0600(12) -0.0111(9) -0.0034(10) 0.0126(9)
Cl2 0.0906(17) 0.0370(10) 0.0651(13) -0.0172(10) 0.0008(12) 0.0079(10)
Cl3 0.0271(8) 0.0547(10) 0.0315(8) -0.0168(7) -0.0087(6) -0.0014(7)
Dy1 0.02243(14) 0.02583(15) 0.01585(13) -0.00148(11) -0.00297(10) -0.00282(11)
Dy2 0.02595(16) 0.04066(18) 0.01967(15) -0.00742(12) -0.00114(11) 0.00727(13)
Dy3 0.01976(14) 0.02121(14) 0.01642(13) -0.00466(10) -0.00321(10) -0.00023(10)
Dy4 0.01859(14) 0.02081(14) 0.01668(13) -0.00512(10) -0.00335(10) -0.00029(10)
N1 0.030(3) 0.027(3) 0.018(2) -0.006(2) -0.002(2) 0.001(2)
N3 0.023(3) 0.022(2) 0.022(2) -0.0019(19) -0.005(2) 0.001(2)
N4 0.037(3) 0.026(3) 0.030(3) -0.012(2) -0.007(2) -0.001(2)
N2 0.031(3) 0.069(4) 0.024(3) -0.009(3) -0.001(2) 0.007(3)
N5 0.026(3) 0.025(3) 0.018(2) -0.0024(19) -0.003(2) -0.002(2)
N6 0.114(12) 0.29(3) 0.103(11) -0.072(14) 0.033(9) 0.025(15)
N7 0.175(15) 0.091(11) 0.32(3) -0.024(12) -0.012(15) -0.023(10)
N8 0.120(8) 0.063(5) 0.079(6) -0.022(5) 0.001(6) -0.012(5)
N9 0.042(4) 0.038(3) 0.051(4) -0.010(3) -0.017(3) 0.001(3)
N10 0.108(10) 0.266(19) 0.068(7) -0.056(10) 0.016(6) -0.051(12)
O1 0.0194(19) 0.0205(19) 0.0180(19) -0.0036(15) -0.0027(15) -0.0016(15)
O2 0.035(2) 0.024(2) 0.0174(19) -0.0021(16) -0.0090(17) 0.0006(17)
O3 0.021(2) 0.030(2) 0.0170(19) -0.0071(16) -0.0032(16) 0.0017(16)
O4 0.034(2) 0.040(3) 0.026(2) -0.0154(19) -0.0009(18) 0.006(2)
O5 0.076(4) 0.027(2) 0.026(2) -0.0048(19) -0.020(2) -0.001(2)
O6 0.023(2) 0.024(2) 0.0127(18) -0.0051(15) -0.0042(15) 0.0007(16)
O7 0.019(2) 0.033(2) 0.0182(19) -0.0015(17) -0.0024(16) -0.0009(17)
O8 0.025(2) 0.069(3) 0.027(2) -0.012(2) 0.0022(19) 0.011(2)
O9 0.022(2) 0.028(2) 0.0145(18) -0.0037(16) -0.0005(15) 0.0009(16)
O10 0.020(2) 0.027(2) 0.023(2) -0.0081(16) -0.0067(16) -0.0025(16)
O11 0.048(3) 0.028(2) 0.025(2) -0.0063(18) -0.008(2) -0.007(2)
O12 0.034(2) 0.025(2) 0.024(2) -0.0037(17) -0.0040(18) 0.0107(18)
O13 0.025(2) 0.029(2) 0.024(2) -0.0073(17) -0.0088(17) 0.0014(17)
O14 0.024(2) 0.041(3) 0.016(2) 0.0023(17) -0.0011(16) -0.0031(18)
O15 0.080(4) 0.066(4) 0.033(3) -0.008(3) 0.011(3) 0.037(3)
O16 0.039(3) 0.038(3) 0.031(2) 0.001(2) -0.001(2) -0.007(2)
O18 0.019(2) 0.025(2) 0.022(2) -0.0054(16) -0.0065(16) 0.0005(16)
O19 0.025(2) 0.022(2) 0.0201(19) -0.0052(16) -0.0065(16) -0.0009(16)
O20 0.030(2) 0.024(2) 0.022(2) -0.0076(16) -0.0083(17) -0.0016(17)
O21 0.023(2) 0.035(2) 0.037(2) -0.0128(19) -0.0089(18) -0.0049(18)
O22 0.040(3) 0.035(3) 0.041(3) 0.000(2) -0.015(2) -0.011(2)
O23 0.206(16) 0.29(2) 0.232(17) -0.105(15) 0.000(13) -0.050(14)
O17A 0.109(12) 0.50(4) 0.087(10) -0.030(15) 0.002(8) 0.128(17)
O17B 0.057(16) 0.072(18) 0.071(17) -0.020(13) -0.022(13) -0.018(13)

loop_
_atom_type_symbol
_atom_type_description
_atom_type_scat_dispersion_real
_atom_type_scat_dispersion_imag
_atom_type_scat_source
C C 0.0033 0.0016 'International Tables Vol C Tables 4.2.6.8 and 6.1.1.4'
H H 0.0000 0.0000 'International Tables Vol C Tables 4.2.6.8 and 6.1.1.4'
N N 0.0061 0.0033 'International Tables Vol C Tables 4.2.6.8 and 6.1.1.4'
O O 0.0106 0.0060 'International Tables Vol C Tables 4.2.6.8 and 6.1.1.4'
Dy Dy -0.1892 4.4098 'International Tables Vol C Tables 4.2.6.8 and 6.1.1.4'
Cl Cl 0.1484 0.1585 'International Tables Vol C Tables 4.2.6.8 and 6.1.1.4'

loop_
_geom_angle_atom_site_label_1
_geom_angle_atom_site_label_2
_geom_angle_atom_site_label_3
_geom_angle
_geom_angle_site_symmetry_1
_geom_angle_site_symmetry_3
O2 C1 C6 123.4(5) . .
O2 C1 C2 119.7(5) . .
C6 C1 C2 116.9(5) . .
O5 C2 C3 124.3(6) . .
O5 C2 C1 114.5(5) . .
C3 C2 C1 121.0(6) . .
C2 C3 C4 120.8(6) . .
C2 C3 H3 119.6 . .
C4 C3 H3 119.6 . .
C5 C4 C3 119.2(6) . .
C5 C4 H4 120.4 . .
C3 C4 H4 120.4 . .
C4 C5 C6 121.4(6) . .
C4 C5 H5 119.3 . .
C6 C5 H5 119.3 . .
C5 C6 C1 120.5(6) . .
C5 C6 C7 117.4(6) . .
C1 C6 C7 122.1(5) . .
N1 C7 C6 125.8(6) . .
N1 C7 H7 117.1 . .
C6 C7 H7 117.1 . .
N1 C8 C9 107.3(4) . .
N1 C8 H8A 110.3 . .
C9 C8 H8A 110.3 . .
N1 C8 H8B 110.3 . .
C9 C8 H8B 110.3 . .
H8A C8 H8B 108.5 . .
O3 C9 C8 109.5(5) . .
O3 C9 C10 110.2(5) . .
C8 C9 C10 110.0(5) . .
O3 C9 H9 111(3) . .
C8 C9 H9 111(3) . .
C10 C9 H9 104(3) . .
O4 C10 C9 108.3(5) . .
O4 C10 H10A 110.0 . .
C9 C10 H10A 110.0 . .
O4 C10 H10B 110.0 . .
C9 C10 H10B 110.0 . .
H10A C10 H10B 108.4 . .
O5 C11 H11A 109.5 . .
O5 C11 H11B 109.5 . .
H11A C11 H11B 109.5 . .
O5 C11 H11C 109.5 . .
H11A C11 H11C 109.5 . .
H11B C11 H11C 109.5 . .
O6 C12 C17 124.8(5) . .
O6 C12 C13 117.2(5) . .
C17 C12 C13 117.9(5) . .
O9 C13 C14 126.2(5) . .
O9 C13 C12 112.2(5) . .
C14 C13 C12 121.6(5) . .
C13 C14 C15 119.3(5) . .
C13 C14 H14 120.3 . .
C15 C14 H14 120.3 . .
C16 C15 C14 120.9(5) . .
C16 C15 H15 119.5 . .
C14 C15 H15 119.5 . .
C15 C16 C17 120.4(5) . .
C15 C16 H16 119.8 . .
C17 C16 H16 119.8 . .
C12 C17 C16 119.5(5) . .
C12 C17 C18 121.9(5) . .
C16 C17 C18 118.3(5) . .
N3 C18 C17 125.8(5) . .
N3 C18 H18 117.1 . .
C17 C18 H18 117.1 . .
N3 C19 C20 108.6(5) . .
N3 C19 H19A 110.0 . .
C20 C19 H19A 110.0 . .
N3 C19 H19B 110.0 . .
C20 C19 H19B 110.0 . .
H19A C19 H19B 108.3 . .
O7 C20 C21 108.6(5) . .
O7 C20 C19 108.7(5) . .
C21 C20 C19 111.7(5) . .
O7 C20 H20 112(4) . .
C21 C20 H20 109(4) . .
C19 C20 H20 108(4) . .
O8 C21 C20 110.6(6) . .
O8 C21 H21A 109.5 . .
C20 C21 H21A 109.5 . .
O8 C21 H21B 109.5 . .
C20 C21 H21B 109.5 . .
H21A C21 H21B 108.1 . .
O9 C22 H22A 109.5 . .
O9 C22 H22B 109.5 . .
H22A C22 H22B 109.5 . .
O9 C22 H22C 109.5 . .
H22A C22 H22C 109.5 . .
H22B C22 H22C 109.5 . .
O10 C23 C28 122.3(5) . .
O10 C23 C24 118.5(5) . .
C28 C23 C24 119.1(5) . .
C25 C24 O13 126.2(5) . .
C25 C24 C23 120.5(5) . .
O13 C24 C23 113.3(5) . .
C24 C25 C26 119.8(6) . .
C24 C25 H25 120.1 . .
C26 C25 H25 120.1 . .
C27 C26 C25 121.0(6) . .
C27 C26 H26 119.5 . .
C25 C26 H26 119.5 . .
C26 C27 C28 120.6(6) . .
C26 C27 H27 119.7 . .
C28 C27 H27 119.7 . .
C23 C28 C27 118.9(6) . .
C23 C28 C29 121.4(5) . .
C27 C28 C29 119.6(5) . .
N4 C29 C28 126.4(6) . .
N4 C29 H29 116.8 . .
C28 C29 H29 116.8 . .
N4 C30 C31 111.1(5) . .
N4 C30 H30A 109.4 . .
C31 C30 H30A 109.4 . .
N4 C30 H30B 109.4 . .
C31 C30 H30B 109.4 . .
H30A C30 H30B 108.0 . .
O11 C31 C30 107.0(5) . .
O11 C31 C32 109.2(5) . .
C30 C31 C32 113.8(6) . .
O11 C31 H31 109(4) . .
C30 C31 H31 108(4) . .
C32 C31 H31 110(4) . .
O12 C32 C31 109.5(5) . .
O12 C32 H32A 109.8 . .
C31 C32 H32A 109.8 . .
O12 C32 H32B 109.8 . .
C31 C32 H32B 109.8 . .
H32A C32 H32B 108.2 . .
O13 C33 H33A 109.5 . .
O13 C33 H33B 109.5 . .
H33A C33 H33B 109.5 . .
O13 C33 H33C 109.5 . .
H33A C33 H33C 109.5 . .
H33B C33 H33C 109.5 . .
O14 C34 C39 124.0(7) . .
O14 C34 C35 118.3(6) . .
C39 C34 C35 117.7(6) . .
C36 C35 C34 122.8(7) . .
C36 C35 O16 124.5(7) . .
C34 C35 O16 112.7(5) . .
C35 C36 C37 119.1(8) . .
C35 C36 H36 120.5 . .
C37 C36 H36 120.5 . .
C38 C37 C36 121.9(7) . .
C38 C37 H37 119.0 . .
C36 C37 H37 119.0 . .
C37 C38 C39 120.9(7) . .
C37 C38 H38 119.6 . .
C39 C38 H38 119.6 . .
C40 C39 C34 124.1(7) . .
C40 C39 C38 118.3(7) . .
C34 C39 C38 117.6(7) . .
N2 C40 C39 127.9(7) . .
N2 C40 H40 116.0 . .
C39 C40 H40 116.0 . .
N2 C41 C42 110.0(7) . .
N2 C41 H41A 109.7 . .
C42 C41 H41A 109.7 . .
N2 C41 H41B 109.7 . .
C42 C41 H41B 109.7 . .
H41A C41 H41B 108.2 . .
C43 C42 O15 111.7(10) . .
C43 C42 C41 118.6(13) . .
O15 C42 C41 101.4(8) . .
C43 C42 H42 108.2 . .
O15 C42 H42 108.2 . .
C41 C42 H42 108.2 . .
C42 C43 O17A 102.9(16) . .
C42 C43 O17B 107.1(17) . .
O17A C43 O17B 109(2) . .
C42 C43 H43A 111.2 . .
O17A C43 H43A 111.2 . .
O17B C43 H43A 115.2 . .
C42 C43 H43B 111.2 . .
O17A C43 H43B 111.2 . .
O17B C43 H43B 6.1 . .
H43A C43 H43B 109.1 . .
O16 C44 H44A 109.5 . .
O16 C44 H44B 109.5 . .
H44A C44 H44B 109.5 . .
O16 C44 H44C 109.5 . .
H44A C44 H44C 109.5 . .
H44B C44 H44C 109.5 . .
O18 C45 C50 123.0(5) . .
O18 C45 C46 120.1(5) . .
C50 C45 C46 116.9(5) . .
O21 C46 C47 125.7(5) . .
O21 C46 C45 113.4(5) . .
C47 C46 C45 120.9(6) . .
C46 C47 C48 121.3(6) . .
C46 C47 H47 119.3 . .
C48 C47 H47 119.3 . .
C49 C48 C47 119.0(6) . .
C49 C48 H48 120.5 . .
C47 C48 H48 120.5 . .
C48 C49 C50 121.1(6) . .
C48 C49 H49 119.4 . .
C50 C49 H49 119.4 . .
C49 C50 C45 120.4(6) . .
C49 C50 C51 117.9(5) . .
C45 C50 C51 121.6(5) . .
N5 C51 C50 126.1(5) . .
N5 C51 H51 117.0 . .
C50 C51 H51 117.0 . .
N5 C52 C53 110.1(4) . .
N5 C52 H52A 109.6 . .
C53 C52 H52A 109.6 . .
N5 C52 H52B 109.6 . .
C53 C52 H52B 109.6 . .
H52A C52 H52B 108.2 . .
O19 C53 C54 108.6(4) . .
O19 C53 C52 106.6(4) . .
C54 C53 C52 114.2(5) . .
O19 C53 H53 109.1 . .
C54 C53 H53 109.1 . .
C52 C53 H53 109.1 . .
O20 C54 C53 109.2(4) . .
O20 C54 H54A 109.8 . .
C53 C54 H54A 109.8 . .
O20 C54 H54B 109.8 . .
C53 C54 H54B 109.8 . .
H54A C54 H54B 108.3 . .
O21 C55 H55A 109.5 . .
O21 C55 H55B 109.5 . .
H55A C55 H55B 109.5 . .
O21 C55 H55C 109.5 . .
H55A C55 H55C 109.5 . .
H55B C55 H55C 109.5 . .
C57 C56 N6 122(2) . .
C57 C56 H56 119.2 . .
N6 C56 H56 119.2 . .
C56 C57 C58 116.8(19) . .
C56 C57 H57 121.6 . .
C58 C57 H57 121.6 . .
C59 C58 C57 125.7(15) . .
C59 C58 H58 117.2 . .
C57 C58 H58 117.2 . .
C58 C59 C60 115.7(16) . .
C58 C59 H59 122.1 . .
C60 C59 H59 122.1 . .
N6 C60 C59 126(2) . .
N6 C60 H60 116.8 . .
C59 C60 H60 116.8 . .
C62 C61 N7 118(3) . .
C62 C61 H61 121.0 . .
N7 C61 H61 121.0 . .
C61 C62 C63 128(2) . .
C61 C62 H62 116.2 . .
C63 C62 H62 116.2 . .
C64 C63 C62 120.2(16) . .
C64 C63 H63 119.9 . .
C62 C63 H63 119.9 . .
C63 C64 C65 115.5(19) . .
C63 C64 H64 122.2 . .
C65 C64 H64 122.2 . .
C64 C65 N7 118.2(17) . .
C64 C65 H65 120.9 . .
N7 C65 H65 120.9 . .
C67 C66 N8 119.9(10) . .
C67 C66 H66 120.1 . .
N8 C66 H66 120.1 . .
C66 C67 C68 120.4(10) . .
C66 C67 H67 119.8 . .
C68 C67 H67 119.8 . .
C67 C68 C69 120.9(9) . .
C67 C68 H68 119.5 . .
C69 C68 H68 119.5 . .
C70 C69 C68 119.4(10) . .
C70 C69 H69 120.3 . .
C68 C69 H69 120.3 . .
C69 C70 N8 120.9(10) . .
C69 C70 H70 119.6 . .
N8 C70 H70 119.6 . .
N9 C71 C72 125.4(7) . .
N9 C71 H71 117.3 . .
C72 C71 H71 117.3 . .
C71 C72 C73 119.4(7) . .
C71 C72 H72 120.3 . .
C73 C72 H72 120.3 . .
C72 C73 C74 117.3(7) . .
C72 C73 H73 121.4 . .
C74 C73 H73 121.4 . .
C75 C74 C73 117.2(7) . .
C75 C74 H74 121.4 . .
C73 C74 H74 121.4 . .
N9 C75 C74 124.7(7) . .
N9 C75 H75 117.7 . .
C74 C75 H75 117.7 . .
C77 C76 N10 125.2(16) . .
C77 C76 H76 117.4 . .
N10 C76 H76 117.4 . .
C76 C77 C78 116.7(15) . .
C76 C77 H77 121.6 . .
C78 C77 H77 121.6 . .
C79 C78 C77 124.9(14) . .
C79 C78 H78 117.6 . .
C77 C78 H78 117.6 . .
C78 C79 C80 117.8(18) . .
C78 C79 H79 121.1 . .
C80 C79 H79 121.1 . .
C79 C80 N10 121.2(16) . .
C79 C80 H80 119.4 . .
N10 C80 H80 119.4 . .
C82 C81 C83 119.8(11) . 2_566
C82 C81 H81 120.1 . .
C83 C81 H81 120.1 2_566 .
C83 C82 C81 117.4(10) . .
C83 C82 H82 121.3 . .
C81 C82 H82 121.3 . .
C82 C83 C81 122.8(10) . 2_566
C82 C83 H83 118.6 . .
C81 C83 H83 118.6 2_566 .
O2 Dy1 O1 82.15(13) . .
O2 Dy1 O22 87.95(15) . .
O1 Dy1 O22 83.90(14) . .
O2 Dy1 O3 120.29(14) . .
O1 Dy1 O3 80.21(12) . .
O22 Dy1 O3 144.84(14) . .
O2 Dy1 O7 152.59(13) . .
O1 Dy1 O7 71.43(12) . .
O22 Dy1 O7 82.21(14) . .
O3 Dy1 O7 63.05(13) . .
O2 Dy1 O14 137.20(13) . .
O1 Dy1 O14 140.00(13) . .
O22 Dy1 O14 101.17(15) . .
O3 Dy1 O14 73.13(13) . .
O7 Dy1 O14 70.07(13) . .
O2 Dy1 N1 72.93(14) . .
O1 Dy1 N1 119.79(14) . .
O22 Dy1 N1 145.87(15) . .
O3 Dy1 N1 68.03(14) . .
O7 Dy1 N1 126.70(14) . .
O14 Dy1 N1 76.88(14) . .
O2 Dy1 O16 79.56(15) . .
O1 Dy1 O16 150.09(14) . .
O22 Dy1 O16 72.03(15) . .
O3 Dy1 O16 129.59(14) . .
O7 Dy1 O16 120.77(14) . .
O14 Dy1 O16 64.37(15) . .
N1 Dy1 O16 76.78(15) . .
O12 Dy2 O7 74.69(14) . .
O12 Dy2 O14 141.42(14) . .
O7 Dy2 O14 72.42(13) . .
O12 Dy2 O4 85.32(15) . .
O7 Dy2 O4 133.35(13) . .
O14 Dy2 O4 103.08(14) . .
O12 Dy2 O3 73.85(13) . .
O7 Dy2 O3 63.87(13) . .
O14 Dy2 O3 73.93(13) . .
O4 Dy2 O3 70.25(13) . .
O12 Dy2 O8 100.15(15) . .
O7 Dy2 O8 70.40(14) . .
O14 Dy2 O8 87.33(16) . .
O4 Dy2 O8 155.88(15) . .
O3 Dy2 O8 133.87(14) . .
O12 Dy2 O15 80.67(16) . .
O7 Dy2 O15 131.34(17) . .
O14 Dy2 O15 137.10(17) . .
O4 Dy2 O15 84.24(19) . .
O3 Dy2 O15 144.95(19) . .
O8 Dy2 O15 73.6(2) . .
O12 Dy2 N2 145.03(19) . .
O7 Dy2 N2 139.23(18) . .
O14 Dy2 N2 72.20(18) . .
O4 Dy2 N2 74.61(17) . .
O3 Dy2 N2 123.04(15) . .
O8 Dy2 N2 88.38(17) . .
O15 Dy2 N2 69.24(19) . .
O12 Dy3 O10 133.83(14) . .
O12 Dy3 O6 148.68(13) . .
O10 Dy3 O6 69.32(12) . .
O12 Dy3 O1 135.41(13) . .
O10 Dy3 O1 67.56(12) . .
O6 Dy3 O1 67.36(12) . .
O12 Dy3 O3 71.52(13) . .
O10 Dy3 O3 81.27(12) . .
O6 Dy3 O3 139.51(12) . .
O1 Dy3 O3 76.11(12) . .
O12 Dy3 O11 68.17(14) . .
O10 Dy3 O11 114.43(14) . .
O6 Dy3 O11 83.35(13) . .
O1 Dy3 O11 148.17(12) . .
O3 Dy3 O11 135.44(13) . .
O12 Dy3 N3 86.51(15) . .
O10 Dy3 N3 139.00(14) . .
O6 Dy3 N3 70.59(14) . .
O1 Dy3 N3 89.39(13) . .
O3 Dy3 N3 127.16(14) . .
O11 Dy3 N3 68.50(14) . .
O12 Dy3 O7 70.12(14) . .
O10 Dy3 O7 126.21(13) . .
O6 Dy3 O7 116.68(13) . .
O1 Dy3 O7 67.51(12) . .
O3 Dy3 O7 60.50(12) . .
O11 Dy3 O7 119.36(14) . .
N3 Dy3 O7 66.95(13) . .
O12 Dy3 N4 74.97(16) . .
O10 Dy3 N4 67.81(15) . .
O6 Dy3 N4 104.15(14) . .
O1 Dy3 N4 134.52(14) . .
O3 Dy3 N4 88.96(14) . .
O11 Dy3 N4 63.08(15) . .
N3 Dy3 N4 131.57(15) . .
O7 Dy3 N4 139.17(14) . .
O18 Dy4 O10 81.06(13) . .
O18 Dy4 O6 108.18(13) . .
O10 Dy4 O6 69.36(12) . .
O18 Dy4 O19 129.77(13) . .
O10 Dy4 O19 143.26(13) . .
O6 Dy4 O19 80.64(12) . .
O18 Dy4 O1 148.01(13) . .
O10 Dy4 O1 67.57(12) . .
O6 Dy4 O1 67.25(12) . .
O19 Dy4 O1 81.77(12) . .
O18 Dy4 O20 121.46(13) . .
O10 Dy4 O20 116.80(13) . .
O6 Dy4 O20 130.35(13) . .
O19 Dy4 O20 67.95(12) . .
O1 Dy4 O20 70.89(12) . .
O18 Dy4 N5 72.19(15) . .
O10 Dy4 N5 148.56(14) . .
O6 Dy4 N5 134.51(13) . .
O19 Dy4 N5 68.16(14) . .
O1 Dy4 N5 134.81(14) . .
O20 Dy4 N5 66.94(14) . .
O18 Dy4 O13 71.77(13) . .
O10 Dy4 O13 63.07(12) . .
O6 Dy4 O13 131.90(12) . .
O19 Dy4 O13 137.90(12) . .
O1 Dy4 O13 87.95(12) . .
O20 Dy4 O13 70.10(12) . .
N5 Dy4 O13 92.43(14) . .
O18 Dy4 O9 69.59(12) . .
O10 Dy4 O9 108.10(13) . .
O6 Dy4 O9 61.23(12) . .
O19 Dy4 O9 73.04(12) . .
O1 Dy4 O9 125.21(11) . .
O20 Dy4 O9 134.75(12) . .
N5 Dy4 O9 78.04(13) . .
O13 Dy4 O9 141.29(12) . .
C7 N1 C8 118.3(5) . .
C7 N1 Dy1 128.4(4) . .
C8 N1 Dy1 113.3(3) . .
C18 N3 C19 117.8(5) . .
C18 N3 Dy3 131.9(4) . .
C19 N3 Dy3 110.0(3) . .
C29 N4 C30 114.8(5) . .
C29 N4 Dy3 131.8(4) . .
C30 N4 Dy3 113.4(4) . .
C40 N2 C41 115.7(6) . .
C40 N2 Dy2 133.1(5) . .
C41 N2 Dy2 110.8(4) . .
C51 N5 C52 118.6(5) . .
C51 N5 Dy4 126.6(4) . .
C52 N5 Dy4 114.0(3) . .
C60 N6 C56 113.3(19) . .
C61 N7 C65 118(2) . .
C70 N8 C66 118.5(10) . .
C71 N9 C75 115.9(6) . .
C76 N10 C80 114.1(14) . .
Dy1 O1 Dy3 98.16(13) . .
Dy1 O1 Dy4 144.32(16) . .
Dy3 O1 Dy4 95.24(12) . .
C1 O2 Dy1 130.1(4) . .
C9 O3 Dy1 119.3(3) . .
C9 O3 Dy2 113.3(3) . .
Dy1 O3 Dy2 96.66(14) . .
C9 O3 Dy3 130.6(3) . .
Dy1 O3 Dy3 95.84(13) . .
Dy2 O3 Dy3 93.97(13) . .
C10 O4 Dy2 115.7(3) . .
C2 O5 C11 116.4(5) . .
C12 O6 Dy3 135.6(3) . .
C12 O6 Dy4 123.1(3) . .
Dy3 O6 Dy4 100.70(13) . .
C20 O7 Dy2 117.0(3) . .
C20 O7 Dy1 128.4(4) . .
Dy2 O7 Dy1 98.02(13) . .
C20 O7 Dy3 117.7(3) . .
Dy2 O7 Dy3 94.49(14) . .
Dy1 O7 Dy3 94.10(13) . .
C21 O8 Dy2 112.4(3) . .
C13 O9 C22 116.2(4) . .
C13 O9 Dy4 115.2(3) . .
C22 O9 Dy4 126.3(3) . .
C23 O10 Dy4 119.4(3) . .
C23 O10 Dy3 138.0(3) . .
Dy4 O10 Dy3 102.07(14) . .
C31 O11 Dy3 106.3(3) . .
C32 O12 Dy2 134.8(4) . .
C32 O12 Dy3 121.8(4) . .
Dy2 O12 Dy3 103.35(15) . .
C24 O13 C33 115.9(4) . .
C24 O13 Dy4 110.5(3) . .
C33 O13 Dy4 130.2(3) . .
C34 O14 Dy2 137.7(4) . .
C34 O14 Dy1 120.8(4) . .
Dy2 O14 Dy1 97.68(14) . .
C42 O15 Dy2 118.6(5) . .
C44 O16 C35 115.7(5) . .
C44 O16 Dy1 127.4(4) . .
C35 O16 Dy1 116.5(4) . .
C45 O18 Dy4 133.1(4) . .
C53 O19 Dy4 107.9(3) . .
C54 O20 Dy4 116.3(3) . .
C46 O21 C55 117.2(5) . .

loop_
_geom_bond_atom_site_label_1
_geom_bond_atom_site_label_2
_geom_bond_distance
_geom_bond_site_symmetry_2
C1 O2 1.325(7) .
C1 C6 1.403(8) .
C1 C2 1.419(9) .
C2 O5 1.369(7) .
C2 C3 1.375(9) .
C3 C4 1.391(9) .
C3 H3 0.9300 .
C4 C5 1.357(10) .
C4 H4 0.9300 .
C5 C6 1.399(8) .
C5 H5 0.9300 .
C6 C7 1.450(9) .
C7 N1 1.271(7) .
C7 H7 0.9300 .
C8 N1 1.467(7) .
C8 C9 1.515(8) .
C8 H8A 0.9700 .
C8 H8B 0.9700 .
C9 O3 1.429(7) .
C9 C10 1.525(8) .
C9 H9 0.94(6) .
C10 O4 1.435(7) .
C10 H10A 0.9700 .
C10 H10B 0.9700 .
C11 O5 1.426(8) .
C11 H11A 0.9600 .
C11 H11B 0.9600 .
C11 H11C 0.9600 .
C12 O6 1.320(6) .
C12 C17 1.394(8) .
C12 C13 1.419(8) .
C13 O9 1.364(7) .
C13 C14 1.373(8) .
C14 C15 1.380(8) .
C14 H14 0.9300 .
C15 C16 1.370(8) .
C15 H15 0.9300 .
C16 C17 1.411(8) .
C16 H16 0.9300 .
C17 C18 1.451(8) .
C18 N3 1.277(7) .
C18 H18 0.9300 .
C19 N3 1.453(7) .
C19 C20 1.524(8) .
C19 H19A 0.9700 .
C19 H19B 0.9700 .
C20 O7 1.435(7) .
C20 C21 1.499(9) .
C20 H20 0.96(7) .
C21 O8 1.434(9) .
C21 H21A 0.9700 .
C21 H21B 0.9700 .
C22 O9 1.444(7) .
C22 H22A 0.9600 .
C22 H22B 0.9600 .
C22 H22C 0.9600 .
C23 O10 1.320(6) .
C23 C28 1.403(8) .
C23 C24 1.410(8) .
C24 C25 1.370(8) .
C24 O13 1.375(7) .
C25 C26 1.391(9) .
C25 H25 0.9300 .
C26 C27 1.357(9) .
C26 H26 0.9300 .
C27 C28 1.405(8) .
C27 H27 0.9300 .
C28 C29 1.442(8) .
C29 N4 1.282(8) .
C29 H29 0.9300 .
C30 N4 1.477(8) .
C30 C31 1.504(9) .
C30 H30A 0.9700 .
C30 H30B 0.9700 .
C31 O11 1.430(7) .
C31 C32 1.519(10) .
C31 H31 0.92(6) .
C32 O12 1.414(7) .
C32 H32A 0.9700 .
C32 H32B 0.9700 .
C33 O13 1.430(7) .
C33 H33A 0.9600 .
C33 H33B 0.9600 .
C33 H33C 0.9600 .
C34 O14 1.327(7) .
C34 C39 1.408(9) .
C34 C35 1.423(10) .
C35 C36 1.354(10) .
C35 O16 1.427(9) .
C36 C37 1.366(11) .
C36 H36 0.9300 .
C37 C38 1.351(11) .
C37 H37 0.9300 .
C38 C39 1.443(10) .
C38 H38 0.9300 .
C39 C40 1.397(11) .
C40 N2 1.248(9) .
C40 H40 0.9300 .
C41 N2 1.498(10) .
C41 C42 1.563(13) .
C41 H41A 0.9700 .
C41 H41B 0.9700 .
C42 C43 1.347(16) .
C42 O15 1.504(11) .
C42 H42 0.9800 .
C43 O17A 1.461(18) .
C43 O17B 1.51(3) .
C43 H43A 0.9700 .
C43 H43B 0.9700 .
C44 O16 1.419(8) .
C44 H44A 0.9600 .
C44 H44B 0.9600 .
C44 H44C 0.9600 .
C45 O18 1.303(7) .
C45 C50 1.419(8) .
C45 C46 1.420(8) .
C46 O21 1.361(7) .
C46 C47 1.369(8) .
C47 C48 1.400(9) .
C47 H47 0.9300 .
C48 C49 1.367(9) .
C48 H48 0.9300 .
C49 C50 1.401(8) .
C49 H49 0.9300 .
C50 C51 1.454(8) .
C51 N5 1.271(7) .
C51 H51 0.9300 .
C52 N5 1.466(7) .
C52 C53 1.501(8) .
C52 H52A 0.9700 .
C52 H52B 0.9700 .
C53 O19 1.449(7) .
C53 C54 1.500(8) .
C53 H53 0.9800 .
C54 O20 1.429(7) .
C54 H54A 0.9700 .
C54 H54B 0.9700 .
C55 O21 1.409(7) .
C55 H55A 0.9600 .
C55 H55B 0.9600 .
C55 H55C 0.9600 .
C56 C57 1.33(2) .
C56 N6 1.48(2) .
C56 H56 0.9300 .
C57 C58 1.354(17) .
C57 H57 0.9300 .
C58 C59 1.335(17) .
C58 H58 0.9300 .
C59 C60 1.35(2) .
C59 H59 0.9300 .
C60 N6 1.33(2) .
C60 H60 0.9300 .
C61 C62 1.20(2) .
C61 N7 1.333(17) .
C61 H61 0.9300 .
C62 C63 1.37(2) .
C62 H62 0.9300 .
C63 C64 1.311(17) .
C63 H63 0.9300 .
C64 C65 1.39(3) .
C64 H64 0.9300 .
C65 N7 1.48(3) .
C65 H65 0.9300 .
C66 C67 1.328(12) .
C66 N8 1.373(12) .
C66 H66 0.9300 .
C67 C68 1.338(14) .
C67 H67 0.9300 .
C68 C69 1.346(13) .
C68 H68 0.9300 .
C69 C70 1.329(13) .
C69 H69 0.9300 .
C70 N8 1.365(13) .
C70 H70 0.9300 .
C71 N9 1.290(9) .
C71 C72 1.346(10) .
C71 H71 0.9300 .
C72 C73 1.376(11) .
C72 H72 0.9300 .
C73 C74 1.396(11) .
C73 H73 0.9300 .
C74 C75 1.374(11) .
C74 H74 0.9300 .
C75 N9 1.332(10) .
C75 H75 0.9300 .
C76 C77 1.296(15) .
C76 N10 1.438(17) .
C76 H76 0.9300 .
C77 C78 1.38(2) .
C77 H77 0.9300 .
C78 C79 1.35(2) .
C78 H78 0.9300 .
C79 C80 1.371(19) .
C79 H79 0.9300 .
C80 N10 1.44(2) .
C80 H80 0.9300 .
C81 C82 1.348(13) .
C81 C83 1.392(14) 2_566
C81 H81 0.9300 .
C82 C83 1.326(14) .
C82 H82 0.9300 .
C83 C81 1.392(14) 2_566
C83 H83 0.9300 .
Dy1 O2 2.251(4) .
Dy1 O1 2.304(4) .
Dy1 O22 2.364(4) .
Dy1 O3 2.377(4) .
Dy1 O7 2.397(4) .
Dy1 O14 2.398(4) .
Dy1 N1 2.458(5) .
Dy1 O16 2.493(4) .
Dy2 O12 2.224(4) .
Dy2 O7 2.324(4) .
Dy2 O14 2.335(4) .
Dy2 O4 2.381(4) .
Dy2 O3 2.394(4) .
Dy2 O8 2.400(5) .
Dy2 O15 2.400(5) .
Dy2 N2 2.474(5) .
Dy3 O12 2.294(4) .
Dy3 O10 2.322(4) .
Dy3 O6 2.341(3) .
Dy3 O1 2.440(4) .
Dy3 O3 2.454(4) .
Dy3 O11 2.488(4) .
Dy3 N3 2.495(5) .
Dy3 O7 2.501(4) .
Dy3 N4 2.591(5) .
Dy4 O18 2.213(4) .
Dy4 O10 2.317(4) .
Dy4 O6 2.344(4) .
Dy4 O19 2.412(4) .
Dy4 O1 2.444(4) .
Dy4 O20 2.456(4) .
Dy4 N5 2.472(5) .
Dy4 O13 2.607(4) .
Dy4 O9 2.623(4) .
